data_7248833
loop_
_publ_author_name
'Prashanth, Jupally'
'Voronin, Alexander P.'
'Surov, Artem O.'
'Balasubramanian, Sridhar'

_publ_section_title
;
 Design of pyrazine cocrystals of enzalutamide: a lead from 1,4-dioxane
 solvates
;
_journal_issue 28
_journal_name_full CrystEngComm
_journal_page_first 3851
_journal_page_last 3866
_journal_paper_doi 10.1039/D4CE00566J
_journal_volume 26
_journal_year 2024
_chemical_formula_moiety '2(C21 H16 F4 N4 O2 S), 0.5(C4 H8 O2)'
_chemical_formula_sum 'C44 H36 F8 N8 O5 S2'
_chemical_formula_weight 972.93
_space_group_crystal_system triclinic
_space_group_IT_number 2
_space_group_name_Hall '-P 1'
_space_group_name_H-M_alt 'P -1'
_atom_sites_solution_hydrogens mixed
_audit_creation_method SHELXL-2018/3
_audit_update_record
;
2024-05-22 deposited with the CCDC.	2024-06-12 downloaded from the CCDC.
;
_cell_angle_alpha 75.064(6)
_cell_angle_beta 84.535(6)
_cell_angle_gamma 62.435(5)
_cell_formula_units_Z 2
_cell_length_a 11.669(2)
_cell_length_b 12.500(3)
_cell_length_c 17.234(4)
_cell_measurement_reflns_used 9789
_cell_measurement_temperature 100(2)
_cell_measurement_theta_max 30.44
_cell_measurement_theta_min 2.35
_cell_volume 2152.3(8)
_computing_cell_refinement '<i>SAINT</i> (Bruker, 2016)'
_computing_data_collection '<i>APEX3</i> (Bruker, 2016)'
_computing_data_reduction 'Bruker SAINT'
_computing_molecular_graphics 'Bruker SHELXTL'
_computing_publication_material 'Bruker SHELXTL'
_computing_structure_refinement 'SHELXL-2018/3 (Sheldrick, 2018)'
_computing_structure_solution 'SHELXT 2018/2 (Sheldrick, 2018)'
_diffrn_ambient_temperature 100(2)
_diffrn_measured_fraction_theta_full 0.995
_diffrn_measured_fraction_theta_max 0.980
_diffrn_measurement_device_type 'Bruker D8 QUEST PHOTON-100'
_diffrn_measurement_method '\w and \f'
_diffrn_radiation_type MoK\a
_diffrn_radiation_wavelength 0.71073
_diffrn_reflns_av_R_equivalents 0.0528
_diffrn_reflns_av_unetI/netI 0.0634
_diffrn_reflns_Laue_measured_fraction_full 0.995
_diffrn_reflns_Laue_measured_fraction_max 0.980
_diffrn_reflns_limit_h_max 16
_diffrn_reflns_limit_h_min -16
_diffrn_reflns_limit_k_max 17
_diffrn_reflns_limit_k_min -17
_diffrn_reflns_limit_l_max 24
_diffrn_reflns_limit_l_min -24
_diffrn_reflns_number 43963
_diffrn_reflns_point_group_measured_fraction_full 0.995
_diffrn_reflns_point_group_measured_fraction_max 0.980
_diffrn_reflns_theta_full 25.242
_diffrn_reflns_theta_max 30.596
_diffrn_reflns_theta_min 1.991
_exptl_absorpt_coefficient_mu 0.216
_exptl_absorpt_correction_T_max 0.7461
_exptl_absorpt_correction_T_min 0.6522
_exptl_absorpt_correction_type multi-scan
_exptl_absorpt_process_details
;
 SADABS 2016/2: Krause, L., Herbst-Irmer, R., Sheldrick G.M. & Stalke D.,
 J. Appl. Cryst. 48 (2015) 3-10
;
_exptl_crystal_colour colorles
_exptl_crystal_density_diffrn 1.501
_exptl_crystal_description block
_exptl_crystal_F_000 1000
_exptl_crystal_size_max 0.260
_exptl_crystal_size_mid 0.240
_exptl_crystal_size_min 0.160
_refine_diff_density_max 0.616
_refine_diff_density_min -0.424
_refine_diff_density_rms 0.068
_refine_ls_extinction_method none
_refine_ls_goodness_of_fit_ref 1.026
_refine_ls_hydrogen_treatment mixed
_refine_ls_matrix_type full
_refine_ls_number_parameters 664
_refine_ls_number_reflns 12967
_refine_ls_number_restraints 170
_refine_ls_restrained_S_all 1.048
_refine_ls_R_factor_all 0.0884
_refine_ls_R_factor_gt 0.0470
_refine_ls_shift/su_max 0.001
_refine_ls_shift/su_mean 0.000
_refine_ls_structure_factor_coef Fsqd
_refine_ls_weighting_details 'w=1/[\s^2^(Fo^2^)+(0.0463P)^2^+1.1946P] where P=(Fo^2^+2Fc^2^)/3'
_refine_ls_weighting_scheme calc
_refine_ls_wR_factor_gt 0.1057
_refine_ls_wR_factor_ref 0.1291
_reflns_Friedel_coverage 0.000
_reflns_number_gt 8616
_reflns_number_total 12967
_reflns_threshold_expression 'I > 2\s(I)'
_cod_data_source_file d4ce00566j2.cif
_cod_data_source_block KB425_0m
_cod_depositor_comments 'Adding full bibliography for 7248830--7248833.cif.'
_cod_database_code 7248833
_shelx_shelxl_version_number 2018/3
_shelx_space_group_comment
;
The symmetry employed for this shelxl refinement is uniquely defined
by the following loop, which should always be used as a source of
symmetry information in preference to the above space-group names.
They are only intended as comments.
;
_shelx_estimated_absorpt_t_min 0.946
_shelx_estimated_absorpt_t_max 0.966

loop_
_space_group_symop_operation_xyz
'x, y, z'
'-x, -y, -z'

loop_
_atom_site_label
_atom_site_type_symbol
_atom_site_fract_x
_atom_site_fract_y
_atom_site_fract_z
_atom_site_U_iso_or_equiv
_atom_site_adp_type
_atom_site_occupancy
_atom_site_site_symmetry_order
_atom_site_calc_flag
_atom_site_refinement_flags_posn
_atom_site_refinement_flags_adp
_atom_site_refinement_flags_occupancy
_atom_site_disorder_assembly
_atom_site_disorder_group
C1A C -0.12344(15) 1.27003(15) 0.81342(10) 0.0181(3) Uani 1 1 d . . . . .
C2A C -0.18677(17) 1.38372(17) 0.75947(11) 0.0241(4) Uani 1 1 d . . . . .
H2A H -0.154824 1.398119 0.707014 0.029 Uiso 1 1 calc R U . . .
C3A C -0.29711(17) 1.47652(16) 0.78237(11) 0.0242(4) Uani 1 1 d D U . . .
C4A C -0.34383(16) 1.45305(16) 0.85938(11) 0.0218(4) Uani 1 1 d . . . . .
C5A C -0.27871(17) 1.33854(17) 0.91277(11) 0.0243(4) Uani 1 1 d . . . . .
H5A H -0.310378 1.323177 0.965199 0.029 Uiso 1 1 calc R U . . .
C6A C -0.16721(17) 1.24615(17) 0.88979(10) 0.0219(4) Uani 1 1 d . . . . .
H6A H -0.121882 1.167669 0.926258 0.026 Uiso 1 1 calc R U . . .
C7A C -0.01063(16) 1.10542(15) 0.73826(10) 0.0186(3) Uani 1 1 d . U . . .
C8A C 0.20606(16) 1.06207(16) 0.75565(10) 0.0200(3) Uani 1 1 d . . . . .
C9A C 0.11555(16) 1.15878(16) 0.80041(10) 0.0196(3) Uani 1 1 d . . . . .
C11A C -0.46042(18) 1.54604(18) 0.88535(12) 0.0271(4) Uani 1 1 d . . . . .
C12A C 0.27517(18) 1.11755(19) 0.69109(12) 0.0275(4) Uani 1 1 d . . . . .
H12A H 0.334331 1.054146 0.663300 0.041 Uiso 1 1 calc R U . . .
H12B H 0.324364 1.146253 0.716050 0.041 Uiso 1 1 calc R U . . .
H12C H 0.211310 1.187970 0.652359 0.041 Uiso 1 1 calc R U . . .
C13A C 0.30191(17) 0.94760(17) 0.81434(11) 0.0272(4) Uani 1 1 d . . . . .
H13A H 0.354096 0.882824 0.785799 0.041 Uiso 1 1 calc R U . . .
H13B H 0.254819 0.916698 0.856788 0.041 Uiso 1 1 calc R U . . .
H13C H 0.358616 0.969464 0.838291 0.041 Uiso 1 1 calc R U . . .
C14A C 0.14946(16) 0.96063(16) 0.66409(11) 0.0212(3) Uani 1 1 d . . . . .
C15A C 0.12865(17) 1.01633(17) 0.58268(11) 0.0235(4) Uani 1 1 d . . . . .
H15A H 0.083889 1.104242 0.564016 0.028 Uiso 1 1 calc R U . . .
C16A C 0.17463(18) 0.94086(18) 0.52916(11) 0.0271(4) Uani 1 1 d . . . . .
H16D H 0.162139 0.978610 0.473198 0.032 Uiso 0.428(3) 1 calc R U P A 2
C17A C 0.23800(18) 0.81270(18) 0.55406(12) 0.0261(4) Uani 1 1 d . . . . .
C18A C 0.25071(19) 0.76118(18) 0.63590(12) 0.0293(4) Uani 1 1 d . . . . .
H18A H 0.289198 0.673220 0.654665 0.035 Uiso 0.572(3) 1 calc R U P A 1
C19A C 0.20949(18) 0.83293(17) 0.69130(11) 0.0261(4) Uani 1 1 d . . . . .
H19A H 0.222242 0.795015 0.747235 0.031 Uiso 1 1 calc R U . . .
C20A C 0.2961(2) 0.72714(19) 0.49835(12) 0.0315(4) Uani 1 1 d . . . . .
C21A C 0.4468(2) 0.6727(2) 0.39118(12) 0.0335(5) Uani 1 1 d . . . . .
H21A H 0.385745 0.666065 0.359689 0.050 Uiso 1 1 calc R U . . .
H21B H 0.505868 0.589831 0.422366 0.050 Uiso 1 1 calc R U . . .
H21C H 0.496517 0.708884 0.354876 0.050 Uiso 1 1 calc R U . . .
F1A F -0.4767(3) 1.6324(3) 0.7071(2) 0.0582(9) Uani 0.572(3) 1 d D U P A 1
F2A F -0.3727(3) 1.6917(2) 0.76416(18) 0.0560(8) Uani 0.572(3) 1 d D U P A 1
F3A F -0.2873(6) 1.6143(6) 0.6648(3) 0.0618(17) Uani 0.572(3) 1 d D U P A 1
F4A F 0.1600(2) 0.98816(18) 0.45451(11) 0.0362(6) Uani 0.572(3) 1 d . . P A 1
C10A C -0.3587(5) 1.6047(5) 0.7279(3) 0.0357(12) Uani 0.572(3) 1 d D U P A 1
F1D F -0.4599(5) 1.6856(4) 0.7382(3) 0.0839(18) Uani 0.428(3) 1 d D U P A 2
F2D F -0.4148(4) 1.5766(3) 0.6543(2) 0.0593(10) Uani 0.428(3) 1 d D U P A 2
F3D F -0.2892(7) 1.6363(8) 0.6791(5) 0.0561(16) Uani 0.428(3) 1 d D U P A 2
F4D F 0.2939(3) 0.6424(2) 0.65544(14) 0.0292(7) Uani 0.428(3) 1 d . . P A 2
C10D C -0.3670(8) 1.5914(6) 0.7162(4) 0.0353(15) Uani 0.428(3) 1 d D U P A 2
N1A N -0.00832(13) 1.17690(13) 0.78774(8) 0.0185(3) Uani 1 1 d . U . . .
N2A N 0.11245(13) 1.03727(13) 0.72038(9) 0.0198(3) Uani 1 1 d . U . . .
N3A N 0.37596(15) 0.75185(16) 0.44539(10) 0.0259(3) Uani 1 1 d . . . . .
H3NA H 0.390(2) 0.810(2) 0.4446(13) 0.033(6) Uiso 1 1 d . . . . .
N4A N -0.55303(17) 1.61718(17) 0.90729(11) 0.0385(4) Uani 1 1 d . . . . .
O1A O 0.14553(12) 1.20862(12) 0.84031(8) 0.0266(3) Uani 1 1 d . . . . .
O2A O 0.2755(2) 0.63825(18) 0.50477(13) 0.0672(6) Uani 1 1 d . . . . .
S1A S -0.14193(4) 1.10487(5) 0.71133(3) 0.02676(11) Uani 1 1 d . U . . .
C1B C -0.37649(16) 1.08231(16) 0.91379(10) 0.0210(3) Uani 1 1 d . . . . .
C2B C -0.44481(16) 1.18631(17) 0.85342(11) 0.0224(4) Uani 1 1 d . . . . .
H2B H -0.419829 1.188220 0.799177 0.027 Uiso 1 1 calc R U . . .
C3B C -0.55019(16) 1.28802(17) 0.87252(10) 0.0215(3) Uani 1 1 d . . . . .
C4B C -0.58242(16) 1.28616(17) 0.95306(11) 0.0222(4) Uani 1 1 d . . . . .
C5B C -0.51176(18) 1.18058(17) 1.01301(11) 0.0259(4) Uani 1 1 d . . . . .
H5B H -0.533691 1.179208 1.067659 0.031 Uiso 1 1 calc R U . . .
C6B C -0.41031(17) 1.07824(17) 0.99348(11) 0.0246(4) Uani 1 1 d . . . . .
H6B H -0.363846 1.005420 1.034266 0.029 Uiso 1 1 calc R U . . .
C7B C -0.26176(16) 0.91235(16) 0.83968(10) 0.0209(3) Uani 1 1 d . . . . .
C8B C -0.06511(16) 0.80223(16) 0.91538(10) 0.0198(3) Uani 1 1 d . . . . .
C9B C -0.14956(16) 0.92246(16) 0.93947(10) 0.0205(3) Uani 1 1 d . . . . .
C10B C -0.62401(18) 1.39509(18) 0.80397(11) 0.0272(4) Uani 1 1 d . . . . .
C11B C -0.68490(17) 1.38918(17) 0.97959(11) 0.0248(4) Uani 1 1 d . . . . .
C12B C 0.06517(17) 0.79463(19) 0.88719(11) 0.0263(4) Uani 1 1 d . . . . .
H12D H 0.119858 0.713423 0.875441 0.039 Uiso 1 1 calc R U . . .
H12E H 0.107107 0.804950 0.929416 0.039 Uiso 1 1 calc R U . . .
H12F H 0.052634 0.860602 0.838508 0.039 Uiso 1 1 calc R U . . .
C13B C -0.05265(18) 0.69726(17) 0.98811(11) 0.0242(4) Uani 1 1 d . . . . .
H13D H -0.138809 0.705410 1.003574 0.036 Uiso 1 1 calc R U . . .
H13E H -0.010807 0.701874 1.032974 0.036 Uiso 1 1 calc R U . . .
H13F H -0.000319 0.617033 0.974534 0.036 Uiso 1 1 calc R U . . .
C14B C -0.09430(16) 0.73149(16) 0.79511(10) 0.0198(3) Uani 1 1 d . . . . .
C15B C -0.07644(17) 0.78015(17) 0.71574(11) 0.0229(4) Uani 1 1 d . . . . .
H15B H -0.099154 0.866036 0.696555 0.027 Uiso 1 1 calc R U . . .
C16B C -0.02477(17) 0.70044(17) 0.66539(10) 0.0222(4) Uani 1 1 d . . . . .
C17B C 0.01252(16) 0.57417(16) 0.69018(10) 0.0197(3) Uani 1 1 d . . . . .
C18B C -0.00711(16) 0.52887(17) 0.77046(10) 0.0220(4) Uani 1 1 d . . . . .
H18B H 0.016984 0.442737 0.789919 0.026 Uiso 1 1 calc R U . . .
C19B C -0.06090(17) 0.60646(17) 0.82250(11) 0.0225(4) Uani 1 1 d . . . . .
H19B H -0.074760 0.573891 0.876774 0.027 Uiso 1 1 calc R U . . .
C20B C 0.06465(16) 0.48439(17) 0.63702(10) 0.0219(4) Uani 1 1 d . . . . .
C21B C 0.1915(2) 0.4228(2) 0.52183(13) 0.0361(5) Uani 1 1 d . . . . .
H21D H 0.219412 0.464254 0.473056 0.054 Uiso 1 1 calc R U . . .
H21E H 0.126303 0.401956 0.507495 0.054 Uiso 1 1 calc R U . . .
H21F H 0.266061 0.346514 0.548537 0.054 Uiso 1 1 calc R U . . .
N1B N -0.26692(13) 0.97660(14) 0.89717(9) 0.0211(3) Uani 1 1 d . . . . .
N2B N -0.14470(13) 0.81256(13) 0.84910(8) 0.0204(3) Uani 1 1 d . . . . .
N3B N 0.13635(16) 0.50528(16) 0.57570(10) 0.0276(3) Uani 1 1 d . . . . .
H3NB H 0.158(2) 0.565(2) 0.5687(14) 0.041(7) Uiso 1 1 d . . . . .
N4B N -0.76343(16) 1.46487(16) 1.00697(11) 0.0333(4) Uani 1 1 d . . . . .
O1B O -0.12339(12) 0.96313(12) 0.98767(8) 0.0258(3) Uani 1 1 d . . . . .
O2B O 0.04073(13) 0.39510(13) 0.65153(8) 0.0302(3) Uani 1 1 d . . . . .
F1B F -0.71646(14) 1.49270(12) 0.82618(8) 0.0563(4) Uani 1 1 d . . . . .
F2B F -0.54556(12) 1.43444(11) 0.75772(7) 0.0387(3) Uani 1 1 d . . . . .
F3B F -0.67798(12) 1.36237(12) 0.75549(8) 0.0420(3) Uani 1 1 d . . . . .
F4B F -0.01130(12) 0.75054(10) 0.58750(6) 0.0340(3) Uani 1 1 d . . . . .
S1B S -0.37980(4) 0.95347(5) 0.77599(3) 0.02858(12) Uani 1 1 d . . . . .
C22 C 0.3935(2) 1.06904(18) 0.44689(12) 0.0311(4) Uani 1 1 d . . . . .
H22A H 0.321017 1.095069 0.483989 0.037 Uiso 1 1 calc R U . . .
H22B H 0.357371 1.105106 0.391212 0.037 Uiso 1 1 calc R U . . .
C23 C 0.4855(2) 1.11695(19) 0.45830(11) 0.0299(4) Uani 1 1 d . . . . .
H23A H 0.554755 1.095959 0.418613 0.036 Uiso 1 1 calc R U . . .
H23B H 0.438874 1.208638 0.448959 0.036 Uiso 1 1 calc R U . . .
O3 O 0.45798(14) 0.93633(13) 0.46202(8) 0.0299(3) Uani 1 1 d . . . . .

loop_
_atom_site_aniso_label
_atom_site_aniso_U_11
_atom_site_aniso_U_22
_atom_site_aniso_U_33
_atom_site_aniso_U_23
_atom_site_aniso_U_13
_atom_site_aniso_U_12
C1A 0.0144(7) 0.0153(8) 0.0234(8) -0.0081(7) 0.0008(6) -0.0042(6)
C2A 0.0211(9) 0.0205(9) 0.0259(9) -0.0027(7) 0.0042(7) -0.0075(7)
C3A 0.0193(8) 0.0161(8) 0.0313(9) -0.0045(7) 0.0029(7) -0.0044(7)
C4A 0.0164(8) 0.0198(9) 0.0290(9) -0.0108(7) 0.0007(6) -0.0056(7)
C5A 0.0214(9) 0.0261(10) 0.0207(8) -0.0095(7) 0.0027(7) -0.0054(7)
C6A 0.0209(8) 0.0186(9) 0.0208(8) -0.0054(7) -0.0017(6) -0.0039(7)
C7A 0.0181(8) 0.0145(8) 0.0194(8) -0.0043(6) 0.0004(6) -0.0042(6)
C8A 0.0158(8) 0.0199(9) 0.0232(8) -0.0077(7) 0.0000(6) -0.0058(7)
C9A 0.0185(8) 0.0192(9) 0.0187(8) -0.0026(7) -0.0003(6) -0.0076(7)
C11A 0.0226(9) 0.0239(10) 0.0309(10) -0.0092(8) 0.0010(7) -0.0061(8)
C12A 0.0242(9) 0.0280(10) 0.0319(10) -0.0112(8) 0.0066(7) -0.0123(8)
C13A 0.0186(9) 0.0243(10) 0.0312(10) -0.0046(8) -0.0043(7) -0.0039(7)
C14A 0.0177(8) 0.0209(9) 0.0264(9) -0.0112(7) 0.0046(6) -0.0078(7)
C15A 0.0218(9) 0.0194(9) 0.0272(9) -0.0087(7) -0.0003(7) -0.0058(7)
C16A 0.0273(10) 0.0287(10) 0.0269(9) -0.0112(8) 0.0027(7) -0.0122(8)
C17A 0.0271(9) 0.0241(10) 0.0339(10) -0.0160(8) 0.0123(8) -0.0148(8)
C18A 0.0347(10) 0.0194(9) 0.0361(10) -0.0125(8) 0.0155(8) -0.0140(8)
C19A 0.0295(10) 0.0222(9) 0.0268(9) -0.0086(8) 0.0102(7) -0.0123(8)
C20A 0.0368(11) 0.0292(11) 0.0370(11) -0.0205(9) 0.0166(9) -0.0187(9)
C21A 0.0315(11) 0.0384(12) 0.0311(10) -0.0197(9) 0.0090(8) -0.0120(9)
F1A 0.0325(13) 0.0365(16) 0.086(2) 0.0250(15) -0.0296(14) -0.0143(12)
F2A 0.0623(18) 0.0153(11) 0.0767(18) -0.0029(11) -0.0002(14) -0.0102(12)
F3A 0.056(2) 0.038(2) 0.0379(17) 0.0124(14) 0.0196(16) 0.0082(16)
F4A 0.0481(13) 0.0256(11) 0.0212(10) -0.0049(8) -0.0088(9) -0.0040(10)
C10A 0.0232(18) 0.0195(19) 0.051(2) 0.0002(17) 0.0088(17) -0.0048(15)
F1D 0.077(3) 0.038(2) 0.055(2) 0.0050(17) 0.022(2) 0.030(2)
F2D 0.074(2) 0.0389(19) 0.055(2) 0.0123(15) -0.0384(18) -0.0222(17)
F3D 0.036(2) 0.041(3) 0.079(4) 0.028(2) -0.020(2) -0.024(2)
F4D 0.0464(16) 0.0094(12) 0.0212(12) -0.0020(9) 0.0009(11) -0.0048(11)
C10D 0.034(3) 0.018(2) 0.045(3) -0.003(2) 0.003(2) -0.008(2)
N1A 0.0149(7) 0.0164(7) 0.0215(7) -0.0071(6) 0.0007(5) -0.0038(6)
N2A 0.0153(7) 0.0181(7) 0.0246(7) -0.0093(6) 0.0014(5) -0.0046(6)
N3A 0.0265(8) 0.0271(9) 0.0273(8) -0.0133(7) 0.0069(6) -0.0126(7)
N4A 0.0277(9) 0.0323(10) 0.0408(10) -0.0117(8) 0.0084(8) -0.0015(8)
O1A 0.0235(6) 0.0310(7) 0.0280(7) -0.0143(6) 0.0009(5) -0.0110(6)
O2A 0.0910(14) 0.0581(11) 0.0954(15) -0.0602(11) 0.0679(12) -0.0598(11)
S1A 0.0167(2) 0.0266(2) 0.0382(3) -0.0159(2) -0.00094(18) -0.00641(18)
C1B 0.0160(8) 0.0195(9) 0.0247(8) -0.0100(7) 0.0015(6) -0.0037(7)
C2B 0.0191(8) 0.0224(9) 0.0214(8) -0.0073(7) 0.0006(6) -0.0048(7)
C3B 0.0168(8) 0.0206(9) 0.0237(8) -0.0062(7) -0.0007(6) -0.0050(7)
C4B 0.0171(8) 0.0219(9) 0.0267(9) -0.0100(7) 0.0019(6) -0.0064(7)
C5B 0.0254(9) 0.0254(10) 0.0230(9) -0.0094(8) 0.0033(7) -0.0070(8)
C6B 0.0241(9) 0.0211(9) 0.0229(9) -0.0056(7) -0.0009(7) -0.0052(7)
C7B 0.0170(8) 0.0208(9) 0.0224(8) -0.0079(7) 0.0017(6) -0.0054(7)
C8B 0.0167(8) 0.0191(9) 0.0204(8) -0.0053(7) -0.0018(6) -0.0047(7)
C9B 0.0189(8) 0.0190(9) 0.0208(8) -0.0025(7) -0.0014(6) -0.0072(7)
C10B 0.0225(9) 0.0249(10) 0.0263(9) -0.0077(8) 0.0012(7) -0.0035(8)
C11B 0.0214(9) 0.0228(9) 0.0279(9) -0.0085(8) 0.0013(7) -0.0071(7)
C12B 0.0183(8) 0.0304(10) 0.0271(9) -0.0066(8) 0.0002(7) -0.0087(8)
C13B 0.0254(9) 0.0216(9) 0.0226(8) -0.0048(7) -0.0019(7) -0.0082(7)
C14B 0.0154(8) 0.0199(9) 0.0224(8) -0.0097(7) 0.0002(6) -0.0042(7)
C15B 0.0231(9) 0.0176(9) 0.0241(9) -0.0048(7) -0.0013(7) -0.0059(7)
C16B 0.0238(9) 0.0216(9) 0.0192(8) -0.0046(7) 0.0012(6) -0.0090(7)
C17B 0.0164(8) 0.0197(9) 0.0218(8) -0.0073(7) 0.0001(6) -0.0059(7)
C18B 0.0211(8) 0.0187(9) 0.0245(9) -0.0066(7) 0.0009(7) -0.0072(7)
C19B 0.0229(9) 0.0204(9) 0.0217(8) -0.0054(7) 0.0019(7) -0.0080(7)
C20B 0.0198(8) 0.0214(9) 0.0214(8) -0.0067(7) 0.0010(6) -0.0061(7)
C21B 0.0465(13) 0.0342(12) 0.0328(11) -0.0189(9) 0.0160(9) -0.0200(10)
N1B 0.0161(7) 0.0196(7) 0.0225(7) -0.0083(6) -0.0025(5) -0.0018(6)
N2B 0.0172(7) 0.0194(7) 0.0206(7) -0.0074(6) -0.0016(5) -0.0034(6)
N3B 0.0346(9) 0.0253(9) 0.0275(8) -0.0130(7) 0.0094(7) -0.0155(8)
N4B 0.0269(9) 0.0308(9) 0.0382(9) -0.0156(8) 0.0051(7) -0.0068(7)
O1B 0.0264(7) 0.0228(7) 0.0278(7) -0.0083(5) -0.0052(5) -0.0087(6)
O2B 0.0359(8) 0.0274(7) 0.0342(7) -0.0148(6) 0.0113(6) -0.0183(6)
F1B 0.0542(9) 0.0341(7) 0.0353(7) -0.0074(6) 0.0012(6) 0.0166(6)
F2B 0.0401(7) 0.0348(7) 0.0365(7) 0.0025(5) -0.0021(5) -0.0182(6)
F3B 0.0391(7) 0.0444(8) 0.0399(7) -0.0005(6) -0.0182(5) -0.0182(6)
F4B 0.0511(7) 0.0235(6) 0.0198(5) -0.0039(4) 0.0063(5) -0.0124(5)
S1B 0.0185(2) 0.0334(3) 0.0303(2) -0.0146(2) -0.00502(17) -0.00434(19)
C22 0.0336(11) 0.0265(10) 0.0291(10) -0.0018(8) -0.0069(8) -0.0113(9)
C23 0.0384(11) 0.0244(10) 0.0259(9) -0.0018(8) -0.0024(8) -0.0149(9)
O3 0.0395(8) 0.0261(7) 0.0265(7) -0.0048(6) -0.0044(6) -0.0167(6)

loop_
_atom_type_symbol
_atom_type_description
_atom_type_scat_dispersion_real
_atom_type_scat_dispersion_imag
_atom_type_scat_source
C C 0.0033 0.0016 'International Tables Vol C Tables 4.2.6.8 and 6.1.1.4'
H H 0.0000 0.0000 'International Tables Vol C Tables 4.2.6.8 and 6.1.1.4'
N N 0.0061 0.0033 'International Tables Vol C Tables 4.2.6.8 and 6.1.1.4'
O O 0.0106 0.0060 'International Tables Vol C Tables 4.2.6.8 and 6.1.1.4'
F F 0.0171 0.0103 'International Tables Vol C Tables 4.2.6.8 and 6.1.1.4'
S S 0.1246 0.1234 'International Tables Vol C Tables 4.2.6.8 and 6.1.1.4'

loop_
_geom_angle_atom_site_label_1
_geom_angle_atom_site_label_2
_geom_angle_atom_site_label_3
_geom_angle
_geom_angle_site_symmetry_1
_geom_angle_site_symmetry_3
_geom_angle_publ_flag
C6A C1A C2A 121.69(15) . . ?
C6A C1A N1A 120.50(15) . . ?
C2A C1A N1A 117.80(15) . . ?
C1A C2A C3A 119.52(16) . . ?
C1A C2A H2A 120.2 . . ?
C3A C2A H2A 120.2 . . ?
C2A C3A C4A 119.45(16) . . ?
C2A C3A C10A 120.2(3) . . ?
C4A C3A C10A 120.1(3) . . ?
C2A C3A C10D 115.1(3) . . ?
C4A C3A C10D 124.9(3) . . ?
C5A C4A C3A 120.18(15) . . ?
C5A C4A C11A 118.36(16) . . ?
C3A C4A C11A 121.45(17) . . ?
C4A C5A C6A 120.14(16) . . ?
C4A C5A H5A 119.9 . . ?
C6A C5A H5A 119.9 . . ?
C1A C6A C5A 119.00(16) . . ?
C1A C6A H6A 120.5 . . ?
C5A C6A H6A 120.5 . . ?
N2A C7A N1A 106.90(14) . . ?
N2A C7A S1A 128.26(13) . . ?
N1A C7A S1A 124.81(12) . . ?
N2A C8A C13A 112.36(15) . . ?
N2A C8A C9A 100.73(13) . . ?
C13A C8A C9A 110.10(14) . . ?
N2A C8A C12A 111.76(14) . . ?
C13A C8A C12A 111.30(15) . . ?
C9A C8A C12A 110.12(15) . . ?
O1A C9A N1A 126.44(16) . . ?
O1A C9A C8A 126.87(16) . . ?
N1A C9A C8A 106.68(14) . . ?
N4A C11A C4A 178.2(2) . . ?
C8A C12A H12A 109.5 . . ?
C8A C12A H12B 109.5 . . ?
H12A C12A H12B 109.5 . . ?
C8A C12A H12C 109.5 . . ?
H12A C12A H12C 109.5 . . ?
H12B C12A H12C 109.5 . . ?
C8A C13A H13A 109.5 . . ?
C8A C13A H13B 109.5 . . ?
H13A C13A H13B 109.5 . . ?
C8A C13A H13C 109.5 . . ?
H13A C13A H13C 109.5 . . ?
H13B C13A H13C 109.5 . . ?
C19A C14A C15A 120.80(16) . . ?
C19A C14A N2A 119.85(16) . . ?
C15A C14A N2A 119.30(16) . . ?
C16A C15A C14A 118.40(17) . . ?
C16A C15A H15A 120.8 . . ?
C14A C15A H15A 120.8 . . ?
F4A C16A C17A 117.27(18) . . ?
F4A C16A C15A 120.29(19) . . ?
C17A C16A C15A 122.44(18) . . ?
C17A C16A H16D 118.8 . . ?
C15A C16A H16D 118.8 . . ?
C16A C17A C18A 117.07(16) . . ?
C16A C17A C20A 124.38(18) . . ?
C18A C17A C20A 118.53(17) . . ?
F4D C18A C19A 123.2(2) . . ?
F4D C18A C17A 114.28(19) . . ?
C19A C18A C17A 122.32(18) . . ?
C19A C18A H18A 118.8 . . ?
C17A C18A H18A 118.8 . . ?
C14A C19A C18A 118.84(18) . . ?
C14A C19A H19A 120.6 . . ?
C18A C19A H19A 120.6 . . ?
O2A C20A N3A 123.07(18) . . ?
O2A C20A C17A 121.73(17) . . ?
N3A C20A C17A 115.10(17) . . ?
N3A C21A H21A 109.5 . . ?
N3A C21A H21B 109.5 . . ?
H21A C21A H21B 109.5 . . ?
N3A C21A H21C 109.5 . . ?
H21A C21A H21C 109.5 . . ?
H21B C21A H21C 109.5 . . ?
F1A C10A F3A 111.9(6) . . ?
F1A C10A F2A 105.3(4) . . ?
F3A C10A F2A 106.4(5) . . ?
F1A C10A C3A 109.6(4) . . ?
F3A C10A C3A 111.1(5) . . ?
F2A C10A C3A 112.4(4) . . ?
F1D C10D F3D 103.3(7) . . ?
F1D C10D F2D 106.1(6) . . ?
F3D C10D F2D 100.9(6) . . ?
F1D C10D C3A 116.2(6) . . ?
F3D C10D C3A 111.8(7) . . ?
F2D C10D C3A 116.7(5) . . ?
C9A N1A C7A 112.39(13) . . ?
C9A N1A C1A 124.14(14) . . ?
C7A N1A C1A 123.00(14) . . ?
C7A N2A C14A 123.79(14) . . ?
C7A N2A C8A 113.27(13) . . ?
C14A N2A C8A 122.42(13) . . ?
C20A N3A C21A 121.77(18) . . ?
C20A N3A H3NA 120.0(16) . . ?
C21A N3A H3NA 118.1(16) . . ?
C2B C1B C6B 121.11(16) . . ?
C2B C1B N1B 121.55(15) . . ?
C6B C1B N1B 117.31(16) . . ?
C1B C2B C3B 119.61(16) . . ?
C1B C2B H2B 120.2 . . ?
C3B C2B H2B 120.2 . . ?
C2B C3B C4B 119.59(17) . . ?
C2B C3B C10B 116.93(15) . . ?
C4B C3B C10B 123.48(16) . . ?
C5B C4B C3B 119.79(16) . . ?
C5B C4B C11B 116.21(16) . . ?
C3B C4B C11B 123.99(17) . . ?
C6B C5B C4B 120.36(17) . . ?
C6B C5B H5B 119.8 . . ?
C4B C5B H5B 119.8 . . ?
C5B C6B C1B 119.47(17) . . ?
C5B C6B H6B 120.3 . . ?
C1B C6B H6B 120.3 . . ?
N2B C7B N1B 106.49(14) . . ?
N2B C7B S1B 128.26(13) . . ?
N1B C7B S1B 125.24(13) . . ?
N2B C8B C9B 101.03(13) . . ?
N2B C8B C12B 112.13(14) . . ?
C9B C8B C12B 111.38(15) . . ?
N2B C8B C13B 112.42(14) . . ?
C9B C8B C13B 106.73(14) . . ?
C12B C8B C13B 112.46(15) . . ?
O1B C9B N1B 125.97(16) . . ?
O1B C9B C8B 127.21(16) . . ?
N1B C9B C8B 106.79(14) . . ?
F1B C10B F3B 107.57(16) . . ?
F1B C10B F2B 106.71(17) . . ?
F3B C10B F2B 105.46(15) . . ?
F1B C10B C3B 114.07(15) . . ?
F3B C10B C3B 111.49(16) . . ?
F2B C10B C3B 111.06(15) . . ?
N4B C11B C4B 174.3(2) . . ?
C8B C12B H12D 109.5 . . ?
C8B C12B H12E 109.5 . . ?
H12D C12B H12E 109.5 . . ?
C8B C12B H12F 109.5 . . ?
H12D C12B H12F 109.5 . . ?
H12E C12B H12F 109.5 . . ?
C8B C13B H13D 109.5 . . ?
C8B C13B H13E 109.5 . . ?
H13D C13B H13E 109.5 . . ?
C8B C13B H13F 109.5 . . ?
H13D C13B H13F 109.5 . . ?
H13E C13B H13F 109.5 . . ?
C19B C14B C15B 120.55(15) . . ?
C19B C14B N2B 120.52(15) . . ?
C15B C14B N2B 118.91(16) . . ?
C16B C15B C14B 118.12(17) . . ?
C16B C15B H15B 120.9 . . ?
C14B C15B H15B 120.9 . . ?
F4B C16B C15B 117.15(16) . . ?
F4B C16B C17B 119.26(15) . . ?
C15B C16B C17B 123.58(16) . . ?
C16B C17B C18B 116.52(15) . . ?
C16B C17B C20B 125.56(16) . . ?
C18B C17B C20B 117.82(16) . . ?
C19B C18B C17B 121.55(17) . . ?
C19B C18B H18B 119.2 . . ?
C17B C18B H18B 119.2 . . ?
C14B C19B C18B 119.66(16) . . ?
C14B C19B H19B 120.2 . . ?
C18B C19B H19B 120.2 . . ?
O2B C20B N3B 122.68(16) . . ?
O2B C20B C17B 119.59(15) . . ?
N3B C20B C17B 117.74(16) . . ?
N3B C21B H21D 109.5 . . ?
N3B C21B H21E 109.5 . . ?
H21D C21B H21E 109.5 . . ?
N3B C21B H21F 109.5 . . ?
H21D C21B H21F 109.5 . . ?
H21E C21B H21F 109.5 . . ?
C9B N1B C7B 111.73(13) . . ?
C9B N1B C1B 122.02(14) . . ?
C7B N1B C1B 126.23(14) . . ?
C7B N2B C14B 123.98(14) . . ?
C7B N2B C8B 113.26(13) . . ?
C14B N2B C8B 122.38(13) . . ?
C20B N3B C21B 121.44(17) . . ?
C20B N3B H3NB 121.6(16) . . ?
C21B N3B H3NB 116.7(16) . . ?
O3 C22 C23 110.59(16) . . ?
O3 C22 H22A 109.5 . . ?
C23 C22 H22A 109.5 . . ?
O3 C22 H22B 109.5 . . ?
C23 C22 H22B 109.5 . . ?
H22A C22 H22B 108.1 . . ?
O3 C23 C22 110.74(16) 2_676 . ?
O3 C23 H23A 109.5 2_676 . ?
C22 C23 H23A 109.5 . . ?
O3 C23 H23B 109.5 2_676 . ?
C22 C23 H23B 109.5 . . ?
H23A C23 H23B 108.1 . . ?
C22 O3 C23 110.05(14) . 2_676 ?

loop_
_geom_bond_atom_site_label_1
_geom_bond_atom_site_label_2
_geom_bond_distance
_geom_bond_site_symmetry_2
_geom_bond_publ_flag
C1A C6A 1.376(2) . ?
C1A C2A 1.381(2) . ?
C1A N1A 1.436(2) . ?
C2A C3A 1.384(2) . ?
C2A H2A 0.9500 . ?
C3A C4A 1.398(3) . ?
C3A C10A 1.501(6) . ?
C3A C10D 1.508(7) . ?
C4A C5A 1.386(3) . ?
C4A C11A 1.446(2) . ?
C5A C6A 1.389(2) . ?
C5A H5A 0.9500 . ?
C6A H6A 0.9500 . ?
C7A N2A 1.342(2) . ?
C7A N1A 1.395(2) . ?
C7A S1A 1.6461(18) . ?
C8A N2A 1.482(2) . ?
C8A C13A 1.520(3) . ?
C8A C9A 1.522(2) . ?
C8A C12A 1.523(3) . ?
C9A O1A 1.205(2) . ?
C9A N1A 1.386(2) . ?
C11A N4A 1.144(2) . ?
C12A H12A 0.9800 . ?
C12A H12B 0.9800 . ?
C12A H12C 0.9800 . ?
C13A H13A 0.9800 . ?
C13A H13B 0.9800 . ?
C13A H13C 0.9800 . ?
C14A C19A 1.379(3) . ?
C14A C15A 1.385(3) . ?
C14A N2A 1.436(2) . ?
C15A C16A 1.384(2) . ?
C15A H15A 0.9500 . ?
C16A F4A 1.261(3) . ?
C16A C17A 1.381(3) . ?
C16A H16D 0.9500 . ?
C17A C18A 1.382(3) . ?
C17A C20A 1.503(2) . ?
C18A F4D 1.286(3) . ?
C18A C19A 1.379(2) . ?
C18A H18A 0.9500 . ?
C19A H19A 0.9500 . ?
C20A O2A 1.218(2) . ?
C20A N3A 1.325(2) . ?
C21A N3A 1.451(2) . ?
C21A H21A 0.9800 . ?
C21A H21B 0.9800 . ?
C21A H21C 0.9800 . ?
F1A C10A 1.316(6) . ?
F2A C10A 1.328(6) . ?
F3A C10A 1.321(6) . ?
F1D C10D 1.295(7) . ?
F2D C10D 1.341(7) . ?
F3D C10D 1.314(8) . ?
N3A H3NA 0.82(2) . ?
C1B C2B 1.382(3) . ?
C1B C6B 1.387(2) . ?
C1B N1B 1.423(2) . ?
C2B C3B 1.389(2) . ?
C2B H2B 0.9500 . ?
C3B C4B 1.400(2) . ?
C3B C10B 1.497(3) . ?
C4B C5B 1.393(3) . ?
C4B C11B 1.439(2) . ?
C5B C6B 1.377(2) . ?
C5B H5B 0.9500 . ?
C6B H6B 0.9500 . ?
C7B N2B 1.345(2) . ?
C7B N1B 1.409(2) . ?
C7B S1B 1.6457(18) . ?
C8B N2B 1.483(2) . ?
C8B C9B 1.508(2) . ?
C8B C12B 1.518(2) . ?
C8B C13B 1.525(3) . ?
C9B O1B 1.205(2) . ?
C9B N1B 1.394(2) . ?
C10B F1B 1.320(2) . ?
C10B F3B 1.333(2) . ?
C10B F2B 1.338(2) . ?
C11B N4B 1.141(2) . ?
C12B H12D 0.9800 . ?
C12B H12E 0.9800 . ?
C12B H12F 0.9800 . ?
C13B H13D 0.9800 . ?
C13B H13E 0.9800 . ?
C13B H13F 0.9800 . ?
C14B C19B 1.381(3) . ?
C14B C15B 1.385(2) . ?
C14B N2B 1.438(2) . ?
C15B C16B 1.378(2) . ?
C15B H15B 0.9500 . ?
C16B F4B 1.355(2) . ?
C16B C17B 1.384(3) . ?
C17B C18B 1.394(2) . ?
C17B C20B 1.504(2) . ?
C18B C19B 1.385(2) . ?
C18B H18B 0.9500 . ?
C19B H19B 0.9500 . ?
C20B O2B 1.232(2) . ?
C20B N3B 1.333(2) . ?
C21B N3B 1.451(2) . ?
C21B H21D 0.9800 . ?
C21B H21E 0.9800 . ?
C21B H21F 0.9800 . ?
N3B H3NB 0.86(2) . ?
C22 O3 1.430(2) . ?
C22 C23 1.499(3) . ?
C22 H22A 0.9900 . ?
C22 H22B 0.9900 . ?
C23 O3 1.435(2) 2_676 ?
C23 H23A 0.9900 . ?
C23 H23B 0.9900 . ?

loop_
_geom_hbond_atom_site_label_D
_geom_hbond_atom_site_label_H
_geom_hbond_atom_site_label_A
_geom_hbond_distance_DH
_geom_hbond_distance_HA
_geom_hbond_distance_DA
_geom_hbond_angle_DHA
_geom_hbond_site_symmetry_A
_geom_hbond_publ_flag
N3A H3NA O3 0.82(2) 2.16(2) 2.958(2) 168(2) . yes
N3B H3NB O2A 0.86(2) 2.08(2) 2.823(2) 144(2) . yes
C2A H2A O2B 0.95 2.38 3.131(2) 136.1 1_565 yes
C12A H12C O2B 0.98 2.43 3.215(3) 137.3 1_565 yes
C13B H13F N4B 0.98 2.54 3.253(3) 129.6 1_645 yes
C18B H18B O1A 0.95 2.54 3.460(2) 163.6 1_545 yes
C6A H6A O1B 0.95 2.51 3.322(2) 143.5 . yes
C15B H15B S1A 0.95 2.87 3.748(2) 154.8 . yes

loop_
_geom_torsion_atom_site_label_1
_geom_torsion_atom_site_label_2
_geom_torsion_atom_site_label_3
_geom_torsion_atom_site_label_4
_geom_torsion
_geom_torsion_site_symmetry_1
_geom_torsion_site_symmetry_2
_geom_torsion_site_symmetry_3
_geom_torsion_site_symmetry_4
_geom_torsion_publ_flag
C6A C1A C2A C3A 0.1(3) . . . . ?
N1A C1A C2A C3A -179.10(16) . . . . ?
C1A C2A C3A C4A -1.0(3) . . . . ?
C1A C2A C3A C10A 173.3(3) . . . . ?
C1A C2A C3A C10D -173.3(4) . . . . ?
C2A C3A C4A C5A 1.2(3) . . . . ?
C10A C3A C4A C5A -173.0(3) . . . . ?
C10D C3A C4A C5A 172.8(4) . . . . ?
C2A C3A C4A C11A -178.49(17) . . . . ?
C10A C3A C4A C11A 7.3(4) . . . . ?
C10D C3A C4A C11A -6.9(5) . . . . ?
C3A C4A C5A C6A -0.5(3) . . . . ?
C11A C4A C5A C6A 179.19(17) . . . . ?
C2A C1A C6A C5A 0.6(3) . . . . ?
N1A C1A C6A C5A 179.77(15) . . . . ?
C4A C5A C6A C1A -0.4(3) . . . . ?
N2A C8A C9A O1A 179.20(17) . . . . ?
C13A C8A C9A O1A 60.4(2) . . . . ?
C12A C8A C9A O1A -62.7(2) . . . . ?
N2A C8A C9A N1A 0.34(17) . . . . ?
C13A C8A C9A N1A -118.45(16) . . . . ?
C12A C8A C9A N1A 118.46(16) . . . . ?
C19A C14A C15A C16A -2.8(3) . . . . ?
N2A C14A C15A C16A 174.72(16) . . . . ?
C14A C15A C16A F4A -178.5(2) . . . . ?
C14A C15A C16A C17A 1.2(3) . . . . ?
F4A C16A C17A C18A -178.3(2) . . . . ?
C15A C16A C17A C18A 2.0(3) . . . . ?
F4A C16A C17A C20A 3.3(3) . . . . ?
C15A C16A C17A C20A -176.42(18) . . . . ?
C16A C17A C18A F4D 170.7(2) . . . . ?
C20A C17A C18A F4D -10.8(3) . . . . ?
C16A C17A C18A C19A -3.8(3) . . . . ?
C20A C17A C18A C19A 174.72(18) . . . . ?
C15A C14A C19A C18A 1.1(3) . . . . ?
N2A C14A C19A C18A -176.40(16) . . . . ?
F4D C18A C19A C14A -171.7(2) . . . . ?
C17A C18A C19A C14A 2.3(3) . . . . ?
C16A C17A C20A O2A -131.2(3) . . . . ?
C18A C17A C20A O2A 50.4(3) . . . . ?
C16A C17A C20A N3A 52.3(3) . . . . ?
C18A C17A C20A N3A -126.1(2) . . . . ?
C2A C3A C10A F1A 118.2(4) . . . . ?
C4A C3A C10A F1A -67.6(5) . . . . ?
C2A C3A C10A F3A -6.0(6) . . . . ?
C4A C3A C10A F3A 168.2(4) . . . . ?
C2A C3A C10A F2A -125.1(4) . . . . ?
C4A C3A C10A F2A 49.1(5) . . . . ?
C2A C3A C10D F1D -171.0(6) . . . . ?
C4A C3A C10D F1D 17.1(9) . . . . ?
C2A C3A C10D F3D -52.7(7) . . . . ?
C4A C3A C10D F3D 135.4(6) . . . . ?
C2A C3A C10D F2D 62.6(7) . . . . ?
C4A C3A C10D F2D -109.3(6) . . . . ?
O1A C9A N1A C7A 179.78(17) . . . . ?
C8A C9A N1A C7A -1.35(19) . . . . ?
O1A C9A N1A C1A 7.5(3) . . . . ?
C8A C9A N1A C1A -173.66(15) . . . . ?
N2A C7A N1A C9A 1.87(19) . . . . ?
S1A C7A N1A C9A 179.98(13) . . . . ?
N2A C7A N1A C1A 174.28(15) . . . . ?
S1A C7A N1A C1A -7.6(2) . . . . ?
C6A C1A N1A C9A -86.2(2) . . . . ?
C2A C1A N1A C9A 93.0(2) . . . . ?
C6A C1A N1A C7A 102.3(2) . . . . ?
C2A C1A N1A C7A -78.5(2) . . . . ?
N1A C7A N2A C14A -173.54(15) . . . . ?
S1A C7A N2A C14A 8.4(3) . . . . ?
N1A C7A N2A C8A -1.63(19) . . . . ?
S1A C7A N2A C8A -179.65(14) . . . . ?
C19A C14A N2A C7A -109.2(2) . . . . ?
C15A C14A N2A C7A 73.2(2) . . . . ?
C19A C14A N2A C8A 79.6(2) . . . . ?
C15A C14A N2A C8A -98.0(2) . . . . ?
C13A C8A N2A C7A 117.95(16) . . . . ?
C9A C8A N2A C7A 0.81(18) . . . . ?
C12A C8A N2A C7A -116.10(16) . . . . ?
C13A C8A N2A C14A -70.0(2) . . . . ?
C9A C8A N2A C14A 172.85(15) . . . . ?
C12A C8A N2A C14A 55.9(2) . . . . ?
O2A C20A N3A C21A -0.8(4) . . . . ?
C17A C20A N3A C21A 175.65(18) . . . . ?
C6B C1B C2B C3B -0.9(3) . . . . ?
N1B C1B C2B C3B -179.18(16) . . . . ?
C1B C2B C3B C4B 2.8(3) . . . . ?
C1B C2B C3B C10B -177.00(17) . . . . ?
C2B C3B C4B C5B -2.5(3) . . . . ?
C10B C3B C4B C5B 177.34(17) . . . . ?
C2B C3B C4B C11B 176.33(17) . . . . ?
C10B C3B C4B C11B -3.8(3) . . . . ?
C3B C4B C5B C6B 0.1(3) . . . . ?
C11B C4B C5B C6B -178.79(17) . . . . ?
C4B C5B C6B C1B 1.9(3) . . . . ?
C2B C1B C6B C5B -1.5(3) . . . . ?
N1B C1B C6B C5B 176.88(16) . . . . ?
N2B C8B C9B O1B -174.04(18) . . . . ?
C12B C8B C9B O1B -54.8(2) . . . . ?
C13B C8B C9B O1B 68.3(2) . . . . ?
N2B C8B C9B N1B 8.01(17) . . . . ?
C12B C8B C9B N1B 127.24(15) . . . . ?
C13B C8B C9B N1B -109.66(16) . . . . ?
C2B C3B C10B F1B -174.86(17) . . . . ?
C4B C3B C10B F1B 5.3(3) . . . . ?
C2B C3B C10B F3B 63.1(2) . . . . ?
C4B C3B C10B F3B -116.78(19) . . . . ?
C2B C3B C10B F2B -54.2(2) . . . . ?
C4B C3B C10B F2B 125.93(18) . . . . ?
C19B C14B C15B C16B 0.0(3) . . . . ?
N2B C14B C15B C16B 178.27(15) . . . . ?
C14B C15B C16B F4B 178.30(15) . . . . ?
C14B C15B C16B C17B -1.3(3) . . . . ?
F4B C16B C17B C18B -178.26(15) . . . . ?
C15B C16B C17B C18B 1.3(3) . . . . ?
F4B C16B C17B C20B -2.0(3) . . . . ?
C15B C16B C17B C20B 177.59(17) . . . . ?
C16B C17B C18B C19B -0.1(3) . . . . ?
C20B C17B C18B C19B -176.68(16) . . . . ?
C15B C14B C19B C18B 1.1(3) . . . . ?
N2B C14B C19B C18B -177.10(15) . . . . ?
C17B C18B C19B C14B -1.1(3) . . . . ?
C16B C17B C20B O2B -146.97(18) . . . . ?
C18B C17B C20B O2B 29.2(2) . . . . ?
C16B C17B C20B N3B 33.4(3) . . . . ?
C18B C17B C20B N3B -150.37(17) . . . . ?
O1B C9B N1B C7B 174.03(18) . . . . ?
C8B C9B N1B C7B -7.99(19) . . . . ?
O1B C9B N1B C1B -7.3(3) . . . . ?
C8B C9B N1B C1B 170.71(15) . . . . ?
N2B C7B N1B C9B 4.2(2) . . . . ?
S1B C7B N1B C9B -176.95(14) . . . . ?
N2B C7B N1B C1B -174.38(16) . . . . ?
S1B C7B N1B C1B 4.4(3) . . . . ?
C2B C1B N1B C9B 129.61(19) . . . . ?
C6B C1B N1B C9B -48.8(2) . . . . ?
C2B C1B N1B C7B -51.9(3) . . . . ?
C6B C1B N1B C7B 129.71(19) . . . . ?
N1B C7B N2B C14B -171.52(15) . . . . ?
S1B C7B N2B C14B 9.7(3) . . . . ?
N1B C7B N2B C8B 1.5(2) . . . . ?
S1B C7B N2B C8B -177.28(14) . . . . ?
C19B C14B N2B C7B -120.2(2) . . . . ?
C15B C14B N2B C7B 61.5(2) . . . . ?
C19B C14B N2B C8B 67.4(2) . . . . ?
C15B C14B N2B C8B -110.85(19) . . . . ?
C9B C8B N2B C7B -5.92(19) . . . . ?
C12B C8B N2B C7B -124.62(17) . . . . ?
C13B C8B N2B C7B 107.52(17) . . . . ?
C9B C8B N2B C14B 167.20(15) . . . . ?
C12B C8B N2B C14B 48.5(2) . . . . ?
C13B C8B N2B C14B -79.36(19) . . . . ?
O2B C20B N3B C21B -0.2(3) . . . . ?
C17B C20B N3B C21B 179.43(17) . . . . ?
O3 C22 C23 O3 -57.7(2) . . . 2_676 ?
C23 C22 O3 C23 57.3(2) . . . 2_676 ?
